data_4519465
loop_
_publ_author_name
'Abdel Rahman Al Ahmad'
'Thierry Maris'
'Christian Pellerin'
'James D. Wuest'

_publ_section_title
;
 Adding a Pinch of Salt: Using Ionic Mixed-Crystal Seeds to Search for New
 Solid Forms
;
_journal_name_full 'Crystal Growth & Design'
_journal_page_first 7472
_journal_page_last 7481
_journal_paper_doi 10.1021/acs.cgd.3c00884
_journal_volume 23
_journal_year 2023
_chemical_formula_moiety 'C12 H14 N2, 0.491(Br), 1.51(Cl), 3(H2 O)'
_chemical_formula_sum 'C12 H20 Br0.49 Cl1.51 N2 O3'
_chemical_formula_weight 332.98
_chemical_name_common
;
Paraquat Bromide Chloride 0.49:1.51 trihydrate
;
_chemical_name_systematic
;
1,1'-dimethyl-4,4'-bipyridin-1-ium chloride bromide trihydrate
;
_space_group_crystal_system monoclinic
_space_group_IT_number 14
_space_group_name_Hall '-P 2ybc'
_space_group_name_H-M_alt 'P 1 21/c 1'
_atom_sites_solution_hydrogens difmap
_atom_sites_solution_primary dual
_cell_angle_alpha 90
_cell_angle_beta 109.414(2)
_cell_angle_gamma 90
_cell_formula_units_Z 4
_cell_length_a 9.1539(4)
_cell_length_b 16.0477(7)
_cell_length_c 11.3448(5)
_cell_measurement_reflns_used 9871
_cell_measurement_temperature 150
_cell_measurement_theta_max 60.615
_cell_measurement_theta_min 4.322
_cell_volume 1571.78(12)
_computing_cell_refinement
;
SAINT (2020) V8.40B; Integration Software for Single Crystal Data.
Bruker AXS Inc., Madison, WI 53719-1173.
;
_computing_data_collection
;
APEX 3 (2019) Bruker AXS Inc., Madison, WI 53719-1173.
;
_computing_data_reduction
;
SAINT (2020) V8.40B; Integration Software for Single Crystal Data.
Bruker AXS Inc., Madison, WI 53719-1173.
;
_computing_molecular_graphics 'Olex2 1.5 (Dolomanov et al., 2009)'
_computing_publication_material 'Olex2 1.5 (Dolomanov et al., 2009)'
_computing_structure_refinement 'XL  (Sheldrick, 2008)'
_computing_structure_solution 'SHELXT 2018/2 (Sheldrick, 2018)'
_diffrn_ambient_temperature 150
_diffrn_detector 'CMOS Area detector'
_diffrn_detector_area_resol_mean 10.42
_diffrn_detector_type 'Bruker CMOS Photon III '
_diffrn_measured_fraction_theta_full 0.995
_diffrn_measured_fraction_theta_max 0.994
_diffrn_measurement_device 'k-geometry diffractometer'
_diffrn_measurement_device_type 'Bruker Venture Metaljet'
_diffrn_measurement_method '\w and \f scans'
_diffrn_radiation_collimation 'Focusing mirrors'
_diffrn_radiation_monochromator 'Helios MX Mirror Optics'
_diffrn_radiation_probe x-ray
_diffrn_radiation_type 'Ga K\a'
_diffrn_radiation_wavelength 1.34139
_diffrn_reflns_av_R_equivalents 0.0394
_diffrn_reflns_av_unetI/netI 0.0243
_diffrn_reflns_Laue_measured_fraction_full 0.995
_diffrn_reflns_Laue_measured_fraction_max 0.994
_diffrn_reflns_limit_h_max 11
_diffrn_reflns_limit_h_min -11
_diffrn_reflns_limit_k_max 20
_diffrn_reflns_limit_k_min -20
_diffrn_reflns_limit_l_max 14
_diffrn_reflns_limit_l_min -14
_diffrn_reflns_number 25487
_diffrn_reflns_point_group_measured_fraction_full 0.995
_diffrn_reflns_point_group_measured_fraction_max 0.994
_diffrn_reflns_theta_full 53.594
_diffrn_reflns_theta_max 60.607
_diffrn_reflns_theta_min 4.321
_diffrn_source 'Metal Jet'
_diffrn_source_current 2.86
_diffrn_source_power 0.199914
_diffrn_source_target Ga
_diffrn_source_type 'Gallium Liquid Metal Jet Source'
_diffrn_source_voltage 69.9
_exptl_absorpt_coefficient_mu 2.958
_exptl_absorpt_correction_T_max 0.7519
_exptl_absorpt_correction_T_min 0.5948
_exptl_absorpt_correction_type multi-scan
_exptl_absorpt_process_details
;
SADABS-2016/2 (Bruker,2016/2) was used for absorption correction.
wR2(int) was 0.1260 before and 0.0612 after correction.
The Ratio of minimum to maximum transmission is 0.7911.
The \l/2 correction factor is Not present.
;
_exptl_crystal_colour 'clear light colourless'
_exptl_crystal_colour_lustre clear
_exptl_crystal_colour_modifier light
_exptl_crystal_colour_primary colourless
_exptl_crystal_density_diffrn 1.407
_exptl_crystal_description Needle
_exptl_crystal_F_000 691
_exptl_crystal_recrystallization_method 'crystallized from H2O/EtOH'
_exptl_crystal_size_max 0.19
_exptl_crystal_size_mid 0.05
_exptl_crystal_size_min 0.04
_refine_diff_density_max 0.350
_refine_diff_density_min -0.352
_refine_diff_density_rms 0.046
_refine_ls_extinction_coef .
_refine_ls_extinction_method none
_refine_ls_goodness_of_fit_ref 1.050
_refine_ls_hydrogen_treatment refall
_refine_ls_matrix_type full
_refine_ls_number_parameters 261
_refine_ls_number_reflns 3590
_refine_ls_number_restraints 0
_refine_ls_restrained_S_all 1.050
_refine_ls_R_factor_all 0.0257
_refine_ls_R_factor_gt 0.0243
_refine_ls_shift/su_max 0.001
_refine_ls_shift/su_mean 0.000
_refine_ls_structure_factor_coef Fsqd
_refine_ls_weighting_details 'w=1/[\s^2^(Fo^2^)+(0.0408P)^2^+0.2588P] where P=(Fo^2^+2Fc^2^)/3'
_refine_ls_weighting_scheme calc
_refine_ls_wR_factor_gt 0.0678
_refine_ls_wR_factor_ref 0.0693
_reflns_Friedel_coverage 0.000
_reflns_Friedel_fraction_full .
_reflns_Friedel_fraction_max .
_reflns_number_gt 3380
_reflns_number_total 3590
_reflns_threshold_expression 'I > 2\s(I)'
_cod_data_source_file S20_Pq-Br_0_49_Cl_1_51_3H2O.cif
_cod_data_source_block jw2299
_cod_database_code 4519465

loop_
_space_group_symop_id
_space_group_symop_operation_xyz
1 'x, y, z'
2 '-x, y+1/2, -z+1/2'
3 '-x, -y, -z'
4 'x, -y-1/2, z-1/2'

loop_
_atom_site_label
_atom_site_type_symbol
_atom_site_fract_x
_atom_site_fract_y
_atom_site_fract_z
_atom_site_U_iso_or_equiv
_atom_site_adp_type
_atom_site_occupancy
_atom_site_site_symmetry_order
_atom_site_calc_flag
_atom_site_refinement_flags_posn
_atom_site_refinement_flags_adp
_atom_site_refinement_flags_occupancy
_atom_site_disorder_assembly
_atom_site_disorder_group
N1 N 0.40469(10) 0.38188(6) 0.72861(8) 0.0279(2) Uani 1 1 d . . . . .
C1 C 0.39053(13) 0.45659(7) 0.67212(10) 0.0317(2) Uani 1 1 d . . . . .
H1 H 0.2926(18) 0.4751(9) 0.6331(14) 0.037(3) Uiso 1 1 d . . . . .
N2 N 1.07074(10) 0.61184(5) 0.77121(8) 0.0265(2) Uani 1 1 d . . . . .
C2 C 0.51962(14) 0.50187(6) 0.67592(12) 0.0306(3) Uani 1 1 d . . . . .
H2 H 0.5041(17) 0.5560(9) 0.6354(13) 0.037(3) Uiso 1 1 d . . . . .
C3 C 0.66726(12) 0.47061(6) 0.73899(9) 0.0247(2) Uani 1 1 d . . . . .
C4 C 0.67755(12) 0.39182(7) 0.79297(10) 0.0280(2) Uani 1 1 d . . . . .
H4 H 0.7745(17) 0.3657(9) 0.8356(13) 0.036(4) Uiso 1 1 d . . . . .
C5 C 0.54517(13) 0.34903(6) 0.78752(10) 0.0290(2) Uani 1 1 d . . . . .
H5 H 0.5481(18) 0.2954(9) 0.8268(14) 0.037(4) Uiso 1 1 d . . . . .
C6 C 0.26450(14) 0.33791(9) 0.73239(14) 0.0369(3) Uani 1 1 d . . . . .
H6A H 0.252(2) 0.3471(11) 0.812(2) 0.060(5) Uiso 1 1 d . . . . .
H6B H 0.276(3) 0.2820(16) 0.724(2) 0.095(8) Uiso 1 1 d . . . . .
H6C H 0.184(3) 0.3566(11) 0.6707(19) 0.063(6) Uiso 1 1 d . . . . .
C7 C 0.93182(13) 0.64034(7) 0.70010(10) 0.0294(2) Uani 1 1 d . . . . .
H7 H 0.9304(17) 0.6917(9) 0.6583(13) 0.034(4) Uiso 1 1 d . . . . .
C8 C 0.79931(13) 0.59599(7) 0.68879(10) 0.0283(2) Uani 1 1 d . . . . .
H8 H 0.7053(18) 0.6189(9) 0.6394(14) 0.041(4) Uiso 1 1 d . . . . .
C9 C 0.80842(12) 0.52020(7) 0.75028(9) 0.0250(2) Uani 1 1 d . . . . .
C10 C 0.95507(14) 0.49257(7) 0.82418(11) 0.0293(3) Uani 1 1 d . . . . .
H10 H 0.9696(17) 0.4405(9) 0.8699(13) 0.038(4) Uiso 1 1 d . . . . .
C11 C 1.08405(13) 0.53947(7) 0.83336(10) 0.0293(2) Uani 1 1 d . . . . .
H11 H 1.1822(16) 0.5224(8) 0.8807(12) 0.028(3) Uiso 1 1 d . . . . .
C12 C 1.21126(15) 0.66012(8) 0.77974(13) 0.0359(3) Uani 1 1 d . . . . .
H12A H 1.187(2) 0.7135(14) 0.7887(19) 0.078(6) Uiso 1 1 d . . . . .
H12B H 1.294(2) 0.6374(11) 0.8362(18) 0.059(5) Uiso 1 1 d . . . . .
H12C H 1.234(2) 0.6546(11) 0.702(2) 0.068(6) Uiso 1 1 d . . . . .
Br1 Br 0.000000 0.500000 0.500000 0.02809(12) Uani 0.190(2) 2 d S . P A 2
Br2 Br 0.500000 1.000000 0.500000 0.02796(10) Uani 0.517(3) 2 d S . P B 2
Br3 Br 0.9712(14) 0.8017(8) 0.5056(12) 0.0278(2) Uani 0.137(2) 1 d . . P C 2
Cl2 Cl 0.500000 1.000000 0.500000 0.02796(10) Uani 0.483(3) 2 d S . P B 1
Cl1 Cl 0.000000 0.500000 0.500000 0.02809(12) Uani 0.810(2) 2 d S . P A 1
Cl3 Cl 0.9615(5) 0.8030(3) 0.5054(4) 0.0278(2) Uani 0.863(2) 1 d . . P C 1
O3 O 0.59629(13) 0.81930(7) 0.41120(11) 0.0523(3) Uani 1 1 d . . . . .
H3A H 0.694(2) 0.8182(11) 0.4356(17) 0.057(5) Uiso 1 1 d . . . . .
H3B H 0.583(2) 0.8680(13) 0.4369(19) 0.074(6) Uiso 1 1 d . . . . .
O1 O 0.16065(13) 0.66108(8) 0.43019(11) 0.0524(3) Uani 1 1 d . . . . .
H1A H 0.128(2) 0.6154(13) 0.4485(18) 0.068(6) Uiso 1 1 d . . . . .
H1B H 0.109(3) 0.7003(12) 0.4470(19) 0.071(6) Uiso 1 1 d . . . . .
O2 O 0.47953(13) 0.69093(6) 0.52622(10) 0.0423(2) Uani 1 1 d . . . . .
H2A H 0.382(3) 0.6815(12) 0.494(2) 0.079(7) Uiso 1 1 d . . . . .
H2B H 0.508(2) 0.7251(13) 0.4852(15) 0.056(5) Uiso 1 1 d . . . . .

loop_
_atom_site_aniso_label
_atom_site_aniso_U_11
_atom_site_aniso_U_22
_atom_site_aniso_U_33
_atom_site_aniso_U_23
_atom_site_aniso_U_13
_atom_site_aniso_U_12
N1 0.0255(4) 0.0291(5) 0.0282(4) -0.0056(3) 0.0075(3) -0.0040(3)
C1 0.0239(5) 0.0340(6) 0.0329(5) 0.0013(4) 0.0038(4) 0.0023(4)
N2 0.0258(4) 0.0254(4) 0.0286(4) -0.0026(3) 0.0093(3) -0.0010(3)
C2 0.0261(5) 0.0298(6) 0.0329(6) 0.0049(4) 0.0060(4) 0.0025(4)
C3 0.0243(5) 0.0256(5) 0.0241(5) -0.0004(4) 0.0079(4) 0.0025(4)
C4 0.0253(5) 0.0267(5) 0.0309(5) 0.0012(4) 0.0078(4) 0.0027(4)
C5 0.0298(5) 0.0253(5) 0.0311(5) -0.0005(4) 0.0089(4) 0.0002(4)
C6 0.0284(6) 0.0356(6) 0.0446(7) -0.0038(5) 0.0093(5) -0.0082(5)
C7 0.0310(5) 0.0257(5) 0.0318(5) 0.0030(4) 0.0107(4) 0.0022(4)
C8 0.0258(5) 0.0279(5) 0.0300(5) 0.0037(4) 0.0078(4) 0.0047(4)
C9 0.0246(5) 0.0255(5) 0.0254(5) -0.0011(4) 0.0090(4) 0.0010(4)
C10 0.0266(6) 0.0272(5) 0.0317(6) 0.0046(4) 0.0065(4) 0.0025(4)
C11 0.0251(5) 0.0288(5) 0.0312(5) 0.0014(4) 0.0056(4) 0.0020(4)
C12 0.0294(6) 0.0308(6) 0.0458(7) -0.0004(5) 0.0104(5) -0.0064(5)
Br1 0.02398(18) 0.03110(19) 0.02762(17) -0.00268(9) 0.00646(12) 0.00369(10)
Br2 0.02455(14) 0.03156(15) 0.02638(13) 0.00291(7) 0.00662(9) -0.00217(7)
Br3 0.0286(6) 0.02309(19) 0.02860(13) -0.00017(10) 0.0054(3) -0.0043(3)
Cl2 0.02455(14) 0.03156(15) 0.02638(13) 0.00291(7) 0.00662(9) -0.00217(7)
Cl1 0.02398(18) 0.03110(19) 0.02762(17) -0.00268(9) 0.00646(12) 0.00369(10)
Cl3 0.0286(6) 0.02309(19) 0.02860(13) -0.00017(10) 0.0054(3) -0.0043(3)
O3 0.0357(6) 0.0496(6) 0.0694(7) -0.0069(5) 0.0143(5) 0.0000(4)
O1 0.0435(6) 0.0469(6) 0.0744(7) -0.0019(5) 0.0297(5) -0.0027(5)
O2 0.0381(5) 0.0363(5) 0.0436(5) 0.0043(4) 0.0015(4) 0.0056(4)

loop_
_atom_type_symbol
_atom_type_description
_atom_type_scat_dispersion_real
_atom_type_scat_dispersion_imag
_atom_type_scat_source
C C 0.0137 0.0067 'International Tables Vol C Tables 4.2.6.8 and 6.1.1.4'
H H 0.0000 0.0000 'International Tables Vol C Tables 4.2.6.8 and 6.1.1.4'
Br Br -0.9338 1.0006 'International Tables Vol C Tables 4.2.6.8 and 6.1.1.4'
Cl Cl 0.3281 0.5435 'International Tables Vol C Tables 4.2.6.8 and 6.1.1.4'
N N 0.0241 0.0134 'International Tables Vol C Tables 4.2.6.8 and 6.1.1.4'
O O 0.0389 0.0241 'International Tables Vol C Tables 4.2.6.8 and 6.1.1.4'

loop_
_geom_angle_atom_site_label_1
_geom_angle_atom_site_label_2
_geom_angle_atom_site_label_3
_geom_angle
_geom_angle_site_symmetry_1
_geom_angle_site_symmetry_3
C1 N1 C6 119.49(10) . .
C5 N1 C1 120.74(9) . .
C5 N1 C6 119.66(10) . .
N1 C1 H1 116.5(9) . .
N1 C1 C2 120.67(10) . .
C2 C1 H1 122.8(9) . .
C7 N2 C11 120.90(10) . .
C7 N2 C12 119.48(10) . .
C11 N2 C12 119.62(9) . .
C1 C2 H2 118.0(9) . .
C1 C2 C3 120.11(10) . .
C3 C2 H2 121.9(9) . .
C2 C3 C9 121.18(10) . .
C4 C3 C2 117.63(10) . .
C4 C3 C9 121.18(10) . .
C3 C4 H4 122.4(9) . .
C5 C4 C3 120.19(10) . .
C5 C4 H4 117.4(9) . .
N1 C5 C4 120.60(10) . .
N1 C5 H5 117.0(9) . .
C4 C5 H5 122.4(9) . .
N1 C6 H6A 109.2(11) . .
N1 C6 H6B 109.8(15) . .
N1 C6 H6C 108.7(12) . .
H6A C6 H6B 107.6(17) . .
H6A C6 H6C 111.5(18) . .
H6B C6 H6C 110.0(17) . .
N2 C7 H7 116.8(9) . .
N2 C7 C8 120.72(10) . .
C8 C7 H7 122.5(9) . .
C7 C8 H8 117.5(9) . .
C7 C8 C9 120.12(10) . .
C9 C8 H8 122.4(9) . .
C8 C9 C3 121.30(10) . .
C8 C9 C10 117.63(10) . .
C10 C9 C3 121.07(10) . .
C9 C10 H10 121.9(9) . .
C11 C10 C9 120.09(10) . .
C11 C10 H10 118.0(9) . .
N2 C11 C10 120.53(10) . .
N2 C11 H11 117.6(8) . .
C10 C11 H11 121.8(8) . .
N2 C12 H12A 105.6(14) . .
N2 C12 H12B 110.4(12) . .
N2 C12 H12C 109.6(12) . .
H12A C12 H12B 119.3(17) . .
H12A C12 H12C 108.8(17) . .
H12B C12 H12C 103.0(17) . .
H3A O3 H3B 99.4(18) . .
H1A O1 H1B 108.7(19) . .
H2A O2 H2B 111.3(17) . .

loop_
_geom_bond_atom_site_label_1
_geom_bond_atom_site_label_2
_geom_bond_distance
_geom_bond_site_symmetry_2
N1 C1 1.3453(15) .
N1 C5 1.3442(14) .
N1 C6 1.4775(15) .
C1 H1 0.908(16) .
C1 C2 1.3756(16) .
N2 C7 1.3398(14) .
N2 C11 1.3430(14) .
N2 C12 1.4769(14) .
C2 H2 0.971(14) .
C2 C3 1.3955(15) .
C3 C4 1.3943(15) .
C3 C9 1.4864(16) .
C4 H4 0.955(15) .
C4 C5 1.3763(15) .
C5 H5 0.966(14) .
C6 H6A 0.96(2) .
C6 H6B 0.91(2) .
C6 H6C 0.88(2) .
C7 H7 0.949(14) .
C7 C8 1.3750(15) .
C8 H8 0.933(16) .
C8 C9 1.3908(15) .
C9 C10 1.3976(15) .
C10 H10 0.970(14) .
C10 C11 1.3745(16) .
C11 H11 0.922(14) .
C12 H12A 0.90(2) .
C12 H12B 0.89(2) .
C12 H12C 0.98(2) .
O3 H3A 0.84(2) .
O3 H3B 0.86(2) .
O1 H1A 0.84(2) .
O1 H1B 0.85(2) .
O2 H2A 0.86(2) .
O2 H2B 0.82(2) .

loop_
_geom_hbond_atom_site_label_D
_geom_hbond_atom_site_label_H
_geom_hbond_atom_site_label_A
_geom_hbond_distance_DH
_geom_hbond_distance_HA
_geom_hbond_distance_DA
_geom_hbond_angle_DHA
_geom_hbond_site_symmetry_A
_geom_hbond_publ_flag
C1 H1 Br1 0.908(16) 2.632(16) 3.5266(11) 168.9(12) . yes
C2 H2 O2 0.971(14) 2.467(14) 3.4365(15) 175.9(12) . yes
C4 H4 Br3 0.955(15) 2.633(19) 3.574(12) 168.3(12) 2_746 yes
C5 H5 O2 0.966(14) 2.436(15) 3.3571(15) 159.4(12) 2_646 yes
C6 H6B Br3 0.91(2) 3.13(3) 3.618(13) 115.9(16) 3_666 yes
C6 H6C Br1 0.88(2) 3.12(2) 3.9160(14) 151.5(15) . yes
C7 H7 Br3 0.949(14) 2.59(2) 3.497(14) 161.2(13) . yes
C8 H8 O2 0.933(16) 2.343(16) 3.2715(14) 173.6(13) . yes
C10 H10 Br3 0.970(14) 2.597(19) 3.564(13) 176.0(12) 2_746 yes
C11 H11 Br2 0.922(14) 2.794(14) 3.6997(11) 167.5(11) 2_746 yes
C12 H12A O1 0.90(2) 2.64(2) 3.4477(18) 150.7(17) 4_676 yes
C12 H12B Br2 0.89(2) 3.088(19) 3.9296(14) 157.9(15) 2_746 yes
O3 H3A Br3 0.84(2) 2.41(2) 3.250(13) 174.8(17) . yes
O3 H3B Br2 0.86(2) 2.44(2) 3.2850(12) 170.7(19) . yes
O1 H1A Br1 0.84(2) 2.37(2) 3.2010(12) 170.3(19) . yes
O1 H1B Br3 0.85(2) 2.29(3) 3.133(14) 176.0(19) 1_455 yes
O2 H2A O1 0.86(2) 1.94(2) 2.7969(15) 177(2) . yes
O2 H2B O3 0.82(2) 2.02(2) 2.8312(17) 170.4(17) . yes

loop_
_geom_torsion_atom_site_label_1
_geom_torsion_atom_site_label_2
_geom_torsion_atom_site_label_3
_geom_torsion_atom_site_label_4
_geom_torsion
_geom_torsion_site_symmetry_1
_geom_torsion_site_symmetry_2
_geom_torsion_site_symmetry_3
_geom_torsion_site_symmetry_4
N1 C1 C2 C3 -0.13(18) . . . .
C1 N1 C5 C4 1.06(16) . . . .
C1 C2 C3 C4 2.15(16) . . . .
C1 C2 C3 C9 -176.71(11) . . . .
N2 C7 C8 C9 -0.75(16) . . . .
C2 C3 C4 C5 -2.61(15) . . . .
C2 C3 C9 C8 -6.05(17) . . . .
C2 C3 C9 C10 173.33(9) . . . .
C3 C4 C5 N1 1.06(16) . . . .
C3 C9 C10 C11 -179.95(10) . . . .
C4 C3 C9 C8 175.12(9) . . . .
C4 C3 C9 C10 -5.49(16) . . . .
C5 N1 C1 C2 -1.52(16) . . . .
C6 N1 C1 C2 174.75(11) . . . .
C6 N1 C5 C4 -175.21(11) . . . .
C7 N2 C11 C10 0.69(16) . . . .
C7 C8 C9 C3 -179.53(10) . . . .
C7 C8 C9 C10 1.07(16) . . . .
C8 C9 C10 C11 -0.54(16) . . . .
C9 C3 C4 C5 176.26(10) . . . .
C9 C10 C11 N2 -0.33(17) . . . .
C11 N2 C7 C8 -0.15(16) . . . .
C12 N2 C7 C8 178.91(10) . . . .
C12 N2 C11 C10 -178.37(11) . . . .

_cod_database_fobs_code 4519465
